data_7029061
loop_
_publ_author_name
'Enamullah, Mohammed'
'Uddin, A. K. M. Royhan'
'Pescitelli, Gennaro'
'Berardozzi, Roberto'
'Makhloufi, Gamall'
'Vasylyeva, Vera'
'Chamayou, Anne-Christine'
'Janiak, Christoph'

_publ_section_title
;
 Induced chirality-at-metal and diastereoselectivity at \D/\L-configured
 distorted square-planar copper complexes by enantiopure Schiff base
 ligands: combined circular dichroism, DFT and X-ray structural studies.
;
_journal_issue 8
_journal_name_full 'Dalton transactions (Cambridge, England : 2003)'
_journal_page_first 3313
_journal_page_last 3329
_journal_paper_doi 10.1039/c3dt52871e
_journal_volume 43
_journal_year 2014
_chemical_absolute_configuration rmad
_chemical_formula_moiety 'C38 H32 Cu N2 O2'
_chemical_formula_sum 'C38 H32 Cu N2 O2'
_chemical_formula_weight 612.21
_chemical_name_systematic
; 
\L-Bis{(R)-N-(1-phenylethyl)-2-oxo-1-naphthaldiminato-
\k^2^N,O}copper(II) 
;
_space_group_IT_number 18
_symmetry_cell_setting orthorhombic
_symmetry_space_group_name_Hall 'P 2 2ab'
_symmetry_space_group_name_H-M 'P 21 21 2'
_atom_sites_solution_hydrogens geom
_atom_sites_solution_primary direct
_atom_sites_solution_secondary difmap
_audit_creation_method SHELXL-97
_cell_angle_alpha 90.00
_cell_angle_beta 90.00
_cell_angle_gamma 90.00
_cell_formula_units_Z 2
_cell_length_a 10.6824(10)
_cell_length_b 15.2673(13)
_cell_length_c 9.6381(7)
_cell_measurement_reflns_used 1817
_cell_measurement_temperature 203(2)
_cell_measurement_theta_max 19.5
_cell_measurement_theta_min 2.33
_cell_volume 1571.9(2)
_computing_cell_refinement 'SAINT (Bruker, 2006)'
_computing_data_collection 'APEX2 (Bruker, 2006)'
_computing_data_reduction SAINT
_computing_molecular_graphics 'DIAMOND (Crystal Impact, 2009)'
_computing_publication_material 'SHELXL-97 (Sheldrick, 2008)'
_computing_structure_refinement 'SHELXL-97 (Sheldrick, 2008)'
_computing_structure_solution 'SHELXS-97 (Sheldrick, 2008)'
_diffrn_ambient_temperature 203(2)
_diffrn_measured_fraction_theta_full 1.000
_diffrn_measured_fraction_theta_max 1.000
_diffrn_measurement_device_type 'Bruker APEX II CCD area detector'
_diffrn_measurement_method '\w scans'
_diffrn_radiation_monochromator graphite
_diffrn_radiation_source 'fine-focus sealed tube'
_diffrn_radiation_type MoK\a
_diffrn_radiation_wavelength 0.71073
_diffrn_reflns_av_R_equivalents 0.0571
_diffrn_reflns_av_sigmaI/netI 0.0611
_diffrn_reflns_limit_h_max 13
_diffrn_reflns_limit_h_min -10
_diffrn_reflns_limit_k_max 18
_diffrn_reflns_limit_k_min -18
_diffrn_reflns_limit_l_max 9
_diffrn_reflns_limit_l_min -11
_diffrn_reflns_number 10368
_diffrn_reflns_theta_full 25.84
_diffrn_reflns_theta_max 25.84
_diffrn_reflns_theta_min 2.11
_exptl_absorpt_coefficient_mu 0.730
_exptl_absorpt_correction_T_max 0.9547
_exptl_absorpt_correction_T_min 0.8755
_exptl_absorpt_correction_type multi-scan
_exptl_absorpt_process_details '(<i>SADABS</i>; Sheldrick, 1996)'
_exptl_crystal_colour green
_exptl_crystal_density_diffrn 1.293
_exptl_crystal_density_method 'not measured'
_exptl_crystal_description parallepiped
_exptl_crystal_F_000 638
_exptl_crystal_size_max 0.19
_exptl_crystal_size_mid 0.13
_exptl_crystal_size_min 0.06
_refine_diff_density_max 0.691
_refine_diff_density_min -0.481
_refine_diff_density_rms 0.076
_refine_ls_abs_structure_details 'Flack H D (1983), Acta Cryst. A39, 876-881'
_refine_ls_abs_structure_Flack 0.02(2)
_refine_ls_extinction_method none
_refine_ls_goodness_of_fit_ref 1.064
_refine_ls_hydrogen_treatment constr
_refine_ls_matrix_type full
_refine_ls_number_parameters 196
_refine_ls_number_reflns 3038
_refine_ls_number_restraints 0
_refine_ls_restrained_S_all 1.064
_refine_ls_R_factor_all 0.0618
_refine_ls_R_factor_gt 0.0478
_refine_ls_shift/su_max 0.000
_refine_ls_shift/su_mean 0.000
_refine_ls_structure_factor_coef Fsqd
_refine_ls_weighting_details 'calc w=1/[\s^2^(Fo^2^)+(0.0593P)^2^+0.0000P] where P=(Fo^2^+2Fc^2^)/3'
_refine_ls_weighting_scheme calc
_refine_ls_wR_factor_gt 0.1091
_refine_ls_wR_factor_ref 0.1177
_reflns_number_gt 2556
_reflns_number_total 3038
_reflns_threshold_expression >2sigma(I)
_cod_data_source_file c3dt52871e.txt
_cod_data_source_block CuR12
_cod_depositor_comments
;
The following automatic conversions were performed:

'_exptl_absorpt_correction_type' value 'Multi-scan' changed to
'multi-scan' according to
/usr/data/users/saulius/automatic-downloads/current/RSC/lib/dictionaries/cif_core.dic
dictionary named 'cif_core.dic' version 2.4.2 from 2011-04-26.

Automatic conversion script
Id: cif_fix_values 2281 2013-09-26 08:29:07Z andrius 
;
_cod_database_code 7029061

loop_
_symmetry_equiv_pos_as_xyz
'x, y, z'
'-x, -y, z'
'x+1/2, -y+1/2, -z'
'-x+1/2, y+1/2, -z'

loop_
_atom_site_label
_atom_site_type_symbol
_atom_site_fract_x
_atom_site_fract_y
_atom_site_fract_z
_atom_site_U_iso_or_equiv
_atom_site_adp_type
_atom_site_occupancy
_atom_site_symmetry_multiplicity
_atom_site_calc_flag
_atom_site_refinement_flags
Cu Cu 0.5000 0.5000 0.71000(5) 0.02949(18) Uani 1 2 d S
O O 0.3266(2) 0.48737(16) 0.7457(3) 0.0367(6) Uani 1 1 d .
N N 0.5195(3) 0.37380(17) 0.6806(3) 0.0313(7) Uani 1 1 d .
C1 C 0.2691(3) 0.4164(2) 0.7862(4) 0.0306(8) Uani 1 1 d .
C2 C 0.1402(4) 0.4261(3) 0.8273(4) 0.0395(10) Uani 1 1 d .
H2A H 0.1030 0.4819 0.8237 0.047 Uiso 1 1 calc R
C3 C 0.0720(4) 0.3574(3) 0.8706(4) 0.0415(10) Uani 1 1 d .
H3A H -0.0130 0.3655 0.8926 0.050 Uiso 1 1 calc R
C4 C 0.1260(4) 0.2724(2) 0.8839(4) 0.0359(9) Uani 1 1 d .
C5 C 0.0556(4) 0.2014(3) 0.9365(4) 0.0448(10) Uani 1 1 d .
H5A H -0.0291 0.2096 0.9594 0.054 Uiso 1 1 calc R
C6 C 0.1089(4) 0.1213(3) 0.9543(4) 0.0469(11) Uani 1 1 d .
H6A H 0.0609 0.0744 0.9884 0.056 Uiso 1 1 calc R
C7 C 0.2350(4) 0.1089(3) 0.9220(4) 0.0448(11) Uani 1 1 d .
H7A H 0.2724 0.0541 0.9382 0.054 Uiso 1 1 calc R
C8 C 0.3050(4) 0.1759(2) 0.8665(4) 0.0351(9) Uani 1 1 d .
H8A H 0.3890 0.1657 0.8428 0.042 Uiso 1 1 calc R
C9 C 0.2530(4) 0.2596(2) 0.8446(4) 0.0297(8) Uani 1 1 d .
C10 C 0.3228(3) 0.3329(2) 0.7891(4) 0.0288(8) Uani 1 1 d .
C11 C 0.4403(3) 0.3164(2) 0.7241(4) 0.0294(8) Uani 1 1 d .
H11A H 0.4623 0.2574 0.7116 0.035 Uiso 1 1 calc R
C12 C 0.6320(4) 0.3447(3) 0.6002(5) 0.0481(12) Uani 1 1 d .
H12A H 0.7042 0.3793 0.6342 0.058 Uiso 1 1 calc R
C13 C 0.6097(7) 0.3711(3) 0.4503(5) 0.090(2) Uani 1 1 d .
H13A H 0.5849 0.4322 0.4466 0.135 Uiso 1 1 calc R
H13B H 0.5439 0.3350 0.4111 0.135 Uiso 1 1 calc R
H13C H 0.6862 0.3630 0.3975 0.135 Uiso 1 1 calc R
C14 C 0.6636(4) 0.2490(3) 0.6215(5) 0.0455(11) Uani 1 1 d .
C15 C 0.6331(5) 0.1844(3) 0.5264(5) 0.0604(14) Uani 1 1 d .
H15A H 0.5944 0.2002 0.4425 0.073 Uiso 1 1 calc R
C16 C 0.6584(7) 0.0978(3) 0.5523(5) 0.081(2) Uani 1 1 d .
H16A H 0.6379 0.0548 0.4862 0.097 Uiso 1 1 calc R
C17 C 0.7139(7) 0.0742(3) 0.6752(6) 0.087(2) Uani 1 1 d .
H17A H 0.7314 0.0149 0.6931 0.104 Uiso 1 1 calc R
C18 C 0.7436(5) 0.1360(4) 0.7715(6) 0.0774(17) Uani 1 1 d .
H18A H 0.7804 0.1194 0.8561 0.093 Uiso 1 1 calc R
C19 C 0.7197(5) 0.2230(3) 0.7447(5) 0.0595(14) Uani 1 1 d .
H19A H 0.7417 0.2655 0.8109 0.071 Uiso 1 1 calc R

loop_
_atom_site_aniso_label
_atom_site_aniso_U_11
_atom_site_aniso_U_22
_atom_site_aniso_U_33
_atom_site_aniso_U_23
_atom_site_aniso_U_13
_atom_site_aniso_U_12
Cu 0.0341(3) 0.0228(3) 0.0316(3) 0.000 0.000 -0.0012(3)
O 0.0339(12) 0.0263(14) 0.0499(15) 0.0031(12) 0.0006(10) -0.0011(11)
N 0.036(2) 0.0265(14) 0.0316(15) -0.0032(11) 0.0043(14) -0.0001(14)
C1 0.034(2) 0.0277(17) 0.0300(19) -0.0004(16) -0.0020(18) -0.0041(15)
C2 0.037(2) 0.036(2) 0.046(2) -0.0015(18) 0.0002(18) 0.0035(18)
C3 0.035(2) 0.046(2) 0.043(2) -0.005(2) 0.0092(19) -0.0044(19)
C4 0.043(2) 0.037(2) 0.028(2) 0.0006(16) -0.0011(17) -0.0088(18)
C5 0.050(3) 0.050(2) 0.035(2) -0.0004(19) 0.0085(18) -0.015(2)
C6 0.060(3) 0.040(2) 0.041(2) 0.0050(19) 0.005(2) -0.019(2)
C7 0.067(3) 0.033(2) 0.034(2) 0.0012(18) -0.010(2) -0.009(2)
C8 0.046(2) 0.0256(18) 0.034(2) 0.0021(16) -0.0038(18) -0.0031(17)
C9 0.040(2) 0.0308(18) 0.0182(18) -0.0020(14) -0.0036(15) -0.0060(17)
C10 0.0337(19) 0.0267(17) 0.0259(19) -0.0003(16) -0.0019(17) -0.0043(14)
C11 0.0351(19) 0.0233(17) 0.0299(19) -0.0022(16) 0.0002(17) -0.0014(15)
C12 0.052(3) 0.033(2) 0.059(3) -0.010(2) 0.026(2) -0.004(2)
C13 0.166(7) 0.046(3) 0.059(3) 0.010(3) 0.058(4) 0.028(3)
C14 0.045(3) 0.041(2) 0.050(3) -0.011(2) 0.020(2) 0.001(2)
C15 0.111(5) 0.035(2) 0.035(3) -0.001(2) 0.015(3) 0.004(3)
C16 0.160(7) 0.044(3) 0.039(3) -0.010(2) 0.027(3) 0.012(3)
C17 0.134(6) 0.048(3) 0.079(4) 0.002(3) 0.035(4) 0.040(4)
C18 0.079(4) 0.084(4) 0.070(4) 0.011(3) 0.005(3) 0.032(3)
C19 0.055(3) 0.060(3) 0.063(4) -0.013(2) 0.000(2) 0.002(2)

loop_
_atom_type_symbol
_atom_type_description
_atom_type_scat_dispersion_real
_atom_type_scat_dispersion_imag
_atom_type_scat_source
C C 0.0033 0.0016 'International Tables Vol C Tables 4.2.6.8 and 6.1.1.4'
H H 0.0000 0.0000 'International Tables Vol C Tables 4.2.6.8 and 6.1.1.4'
Cu Cu 0.3201 1.2651 'International Tables Vol C Tables 4.2.6.8 and 6.1.1.4'
N N 0.0061 0.0033 'International Tables Vol C Tables 4.2.6.8 and 6.1.1.4'
O O 0.0106 0.0060 'International Tables Vol C Tables 4.2.6.8 and 6.1.1.4'

loop_
_geom_angle_atom_site_label_1
_geom_angle_atom_site_label_2
_geom_angle_atom_site_label_3
_geom_angle
_geom_angle_site_symmetry_1
_geom_angle_site_symmetry_3
O Cu O 159.05(15) 2_665 .
O Cu N 91.29(12) 2_665 .
O Cu N 91.72(12) . .
O Cu N 91.72(12) 2_665 2_665
O Cu N 91.29(12) . 2_665
N Cu N 163.38(16) . 2_665
C1 O Cu 126.8(2) . .
C11 N C12 119.6(3) . .
C11 N Cu 123.5(3) . .
C12 N Cu 116.8(2) . .
O C1 C10 124.7(3) . .
O C1 C2 116.5(3) . .
C10 C1 C2 118.8(3) . .
C3 C2 C1 121.5(4) . .
C3 C2 H2A 119.2 . .
C1 C2 H2A 119.2 . .
C2 C3 C4 121.2(4) . .
C2 C3 H3A 119.4 . .
C4 C3 H3A 119.4 . .
C5 C4 C9 119.8(4) . .
C5 C4 C3 121.0(4) . .
C9 C4 C3 119.2(3) . .
C6 C5 C4 120.8(4) . .
C6 C5 H5A 119.6 . .
C4 C5 H5A 119.6 . .
C5 C6 C7 119.9(4) . .
C5 C6 H6A 120.1 . .
C7 C6 H6A 120.1 . .
C8 C7 C6 120.7(4) . .
C8 C7 H7A 119.7 . .
C6 C7 H7A 119.7 . .
C7 C8 C9 121.3(4) . .
C7 C8 H8A 119.4 . .
C9 C8 H8A 119.4 . .
C8 C9 C4 117.4(3) . .
C8 C9 C10 123.7(3) . .
C4 C9 C10 118.9(3) . .
C1 C10 C11 120.9(3) . .
C1 C10 C9 120.1(3) . .
C11 C10 C9 118.6(3) . .
N C11 C10 127.0(3) . .
N C11 H11A 116.5 . .
C10 C11 H11A 116.5 . .
N C12 C14 113.2(3) . .
N C12 C13 106.7(4) . .
C14 C12 C13 114.8(4) . .
N C12 H12A 107.2 . .
C14 C12 H12A 107.2 . .
C13 C12 H12A 107.2 . .
C12 C13 H13A 109.5 . .
C12 C13 H13B 109.5 . .
H13A C13 H13B 109.5 . .
C12 C13 H13C 109.5 . .
H13A C13 H13C 109.5 . .
H13B C13 H13C 109.5 . .
C15 C14 C19 117.7(4) . .
C15 C14 C12 123.1(5) . .
C19 C14 C12 119.2(4) . .
C16 C15 C14 121.3(5) . .
C16 C15 H15A 119.3 . .
C14 C15 H15A 119.3 . .
C15 C16 C17 119.6(5) . .
C15 C16 H16A 120.2 . .
C17 C16 H16A 120.2 . .
C18 C17 C16 120.5(5) . .
C18 C17 H17A 119.8 . .
C16 C17 H17A 119.8 . .
C17 C18 C19 119.8(5) . .
C17 C18 H18A 120.1 . .
C19 C18 H18A 120.1 . .
C18 C19 C14 121.1(5) . .
C18 C19 H19A 119.5 . .
C14 C19 H19A 119.5 . .

loop_
_geom_bond_atom_site_label_1
_geom_bond_atom_site_label_2
_geom_bond_distance
_geom_bond_site_symmetry_2
Cu O 1.894(2) 2_665
Cu O 1.894(2) .
Cu N 1.958(3) .
Cu N 1.958(3) 2_665
O C1 1.306(4) .
N C11 1.288(4) .
N C12 1.498(5) .
C1 C10 1.398(5) .
C1 C2 1.439(5) .
C2 C3 1.345(5) .
C2 H2A 0.9400 .
C3 C4 1.426(5) .
C3 H3A 0.9400 .
C4 C5 1.414(5) .
C4 C9 1.422(5) .
C5 C6 1.360(6) .
C5 H5A 0.9400 .
C6 C7 1.395(6) .
C6 H6A 0.9400 .
C7 C8 1.376(5) .
C7 H7A 0.9400 .
C8 C9 1.409(5) .
C8 H8A 0.9400 .
C9 C10 1.447(5) .
C10 C11 1.426(5) .
C11 H11A 0.9400 .
C12 C14 1.514(6) .
C12 C13 1.518(7) .
C12 H12A 0.9900 .
C13 H13A 0.9700 .
C13 H13B 0.9700 .
C13 H13C 0.9700 .
C14 C15 1.385(6) .
C14 C19 1.388(7) .
C15 C16 1.373(6) .
C15 H15A 0.9400 .
C16 C17 1.373(8) .
C16 H16A 0.9400 .
C17 C18 1.361(8) .
C17 H17A 0.9400 .
C18 C19 1.377(7) .
C18 H18A 0.9400 .
C19 H19A 0.9400 .
